data_7028070
loop_
_publ_author_name
'Svensson, Per H.'
'Bengtsson-Kloo, Lars'
'Persson, Per'

_publ_contact_author
;
Lars Bengtsson-Kloo

Chemical Center

University of Lund

P.O. 124

S - 22100 Lund

Sweden
;
_publ_section_title
;
 Metal iodides in polyiodide networks. The structural chemistry of CdI2
 with an excess of iodine&#x200A;*
;
_journal_issue 9
_journal_name_full 'Journal of the Chemical Society, Dalton Transactions'
_journal_page_first 1425
_journal_paper_doi 10.1039/a708792f
_journal_year 1998
_chemical_formula_sum 'C3 H6 Cd I9 S'
_chemical_formula_weight 1328.69
_space_group_IT_number 14
_symmetry_cell_setting monoclinic
_symmetry_Int_Tables_number 14
_symmetry_space_group_name_Hall '-P 2ybc'
_symmetry_space_group_name_H-M 'P 1 21/c 1'
_audit_creation_date 'Thu Jul 31 23:09:20 1997'
_audit_creation_method 'from TEXRAY.INF file'
_cell_angle_alpha 90
_cell_angle_beta 92.778(7)
_cell_angle_gamma 90
_cell_formula_units_Z 4
_cell_length_a 8.9662(8)
_cell_length_b 19.843(2)
_cell_length_c 12.896(2)
_cell_measurement_reflns_used 20
_cell_measurement_temperature 150
_cell_measurement_theta_max 18.1
_cell_measurement_theta_min 12.2
_cell_volume 2291.7(5)
_computing_cell_refinement 'MSC/AFC Diffractometer Control'
_computing_data_collection 'MSC/AFC Diffractometer Control'
_computing_data_reduction teXsan
_computing_publication_material teXsan
_computing_structure_refinement teXsan
_computing_structure_solution SIR92
_diffrn_ambient_temperature 150
_diffrn_measurement_device CAD4
_diffrn_measurement_method '\w-2\q scans'
_diffrn_orient_matrix_UB_11 -0.03841
_diffrn_orient_matrix_UB_12 -0.00420
_diffrn_orient_matrix_UB_13 -0.07374
_diffrn_orient_matrix_UB_21 0.00876
_diffrn_orient_matrix_UB_22 -0.05013
_diffrn_orient_matrix_UB_23 0.00491
_diffrn_orient_matrix_UB_31 -0.10457
_diffrn_orient_matrix_UB_32 -0.00265
_diffrn_orient_matrix_UB_33 0.02356
_diffrn_radiation_detector scintillation
_diffrn_radiation_monochromator graphite
_diffrn_radiation_source 'X-ray tube'
_diffrn_radiation_type MoKalpha
_diffrn_radiation_wavelength 0.7107
_diffrn_reflns_av_R_equivalents 4.58
_diffrn_reflns_limit_h_max 0
_diffrn_reflns_limit_h_min -11
_diffrn_reflns_limit_k_max 0
_diffrn_reflns_limit_k_min -24
_diffrn_reflns_limit_l_max 16
_diffrn_reflns_limit_l_min -16
_diffrn_reflns_number 5080
_diffrn_reflns_theta_max 26.24
_diffrn_reflns_theta_min 2.07
_diffrn_standards_decay_% -4.71
_diffrn_standards_interval_count '120 min'
_diffrn_standards_number 3
_exptl_absorpt_coefficient_mu 13.153
_exptl_absorpt_correction_T_max 1.000
_exptl_absorpt_correction_T_min 0.698
_exptl_absorpt_correction_type refdelf
_exptl_absorpt_process_details Walker&Stuart_DIFABS
_exptl_crystal_colour black
_exptl_crystal_density_diffrn 3.851
_exptl_crystal_density_meas 0.000
_exptl_crystal_description rectangular
_exptl_crystal_F_000 2260.00
_exptl_crystal_size_max 0.2
_exptl_crystal_size_mid 0.1
_exptl_crystal_size_min 0.1
_refine_diff_density_max 1.81
_refine_diff_density_min -1.60
_refine_ls_extinction_coef 0.71139E-7
_refine_ls_extinction_method Zachariasen_type_2_Gaussian_isotropic
_refine_ls_goodness_of_fit_obs 2.131
_refine_ls_hydrogen_treatment 'H-atoms not located'
_refine_ls_matrix_type full
_refine_ls_number_parameters 128
_refine_ls_number_reflns 3499
_refine_ls_number_restraints 0
_refine_ls_R_factor_obs 0.0388
_refine_ls_shift/esd_max 0.0010
_refine_ls_structure_factor_coef F
_refine_ls_weighting_scheme sigma
_refine_ls_wR_factor_obs 0.0592
_reflns_number_observed 3499
_reflns_number_total 4784
_reflns_observed_criterion 3.00
_cod_data_source_file f708792sup1.cif
_cod_data_source_block (1)
_cod_depositor_comments
;
The following automatic conversions were performed:
data name '_public_contact_author' replaced with
'_publ_contact_author' as specified in the replacement file
'/home/antanas/src/cod-tools/trunk/data/replacement-values/replacement_tags.lst'.

Automatic conversion script
Id: cif_correct_tags 4998 2017-03-02 13:24:31Z antanas 
;
_cod_original_cell_volume 2291.8(4)
_cod_original_sg_symbol_H-M 'P 21/c     '
_cod_original_formula_sum 'C3 H6 Cd I9 S '
_cod_database_code 7028070

loop_
_symmetry_equiv_pos_as_xyz
'   +x,   +y,   +z'
'   -x,1/2+y,1/2-z'
'   -x,   -y,   -z'
'   +x,1/2-y,1/2+z'

loop_
_atom_site_aniso_label
_atom_site_aniso_U_11
_atom_site_aniso_U_22
_atom_site_aniso_U_33
_atom_site_aniso_U_12
_atom_site_aniso_U_13
_atom_site_aniso_U_23
I(1) 0.0294(5) 0.0193(5) 0.0250(5) 0.0028(4) -0.0012(4) -0.0037(4)
I(2) 0.0244(5) 0.0270(5) 0.0201(5) -0.0031(4) -0.0005(4) 0.0030(4)
I(3) 0.0227(5) 0.0198(5) 0.0318(6) 0.0006(4) 0.0027(4) 0.0006(4)
I(4) 0.0250(5) 0.0324(6) 0.0262(6) 0.0008(4) -0.0006(4) -0.0033(4)
I(5) 0.0315(6) 0.0337(6) 0.0270(6) 0.0053(5) 0.0001(4) -0.0045(5)
I(6) 0.0277(5) 0.0454(7) 0.0262(6) -0.0040(5) 0.0013(4) 0.0029(5)
I(7) 0.0257(5) 0.0372(6) 0.0360(6) -0.0002(4) 0.0041(5) 0.0115(5)
I(8) 0.0242(5) 0.0301(6) 0.0303(6) -0.0026(4) 0.0007(4) 0.0019(5)
I(9) 0.0255(5) 0.0224(5) 0.0275(6) -0.0008(4) 0.0003(4) 0.0010(4)
Cd(1) 0.0308(6) 0.0174(6) 0.0223(6) -0.0003(4) 0.0022(5) 0.0000(5)
S(1) 0.028(2) 0.028(2) 0.021(2) 0.000(2) 0.004(2) 0.000(2)
C(1) 0.021(9) 0.07(1) 0.07(1) 0.003(9) -0.002(9) -0.02(1)
C(2) 0.024(8) 0.04(1) 0.04(1) -0.006(7) -0.005(8) -0.022(9)
C(3) 0.13(2) 0.04(1) 0.03(1) -0.02(1) -0.02(1) 0.023(9)

loop_
_atom_site_label
_atom_site_fract_x
_atom_site_fract_y
_atom_site_fract_z
_atom_site_U_iso_or_equiv
_atom_site_thermal_displace_type
I(1) -0.49401(11) -0.202026(48) 0.416531(76) 1.95(4) Beq
I(2) -0.52167(10) -0.129485(48) 0.747640(75) 1.88(4) Beq
I(3) -0.26486(11) -0.000280(47) 0.507556(80) 1.95(4) Beq
I(4) 0.47349(11) -0.154818(53) 0.073741(80) 2.21(4) Beq
I(5) 0.49019(12) -0.029697(54) 0.163474(83) 2.43(4) Beq
I(6) 0.11055(12) -0.132574(59) -0.045874(83) 2.61(5) Beq
I(7) -0.17176(12) -0.129163(57) -0.135247(87) 2.60(5) Beq
I(8) 0.12962(11) -0.177628(53) 0.638185(82) 2.23(4) Beq
I(9) -0.14627(11) -0.200510(49) 0.546014(79) 1.99(4) Beq
Cd(1) -0.49865(12) -0.092244(53) 0.543647(88) 1.85(5) Beq
S(1) -0.02356(42) -0.10050(20) 0.31495(30) 2.0(2) Beq
C(1) 0.1416(19) -0.1424(11) 0.2795(17) 4(1) Beq
C(2) -0.1606(17) -0.15318(89) 0.2464(14) 3.0(8) Beq
C(3) -0.0273(30) -0.0253(10) 0.2360(15) 5(1) Beq

loop_
_atom_type_symbol
_atom_type_oxidation_number
_atom_type_number_in_cell
_atom_type_scat_dispersion_real
_atom_type_scat_dispersion_imag
_atom_type_scat_source
Cd 0 4 -0.807 1.202 'International Tables'
I 0 36 -0.474 1.812 'International Tables'
S 0 4 0.125 0.123 'International Tables'
C 0 12 0.003 0.002 'International Tables'
H 0 24 0.000 0.000 'International Tables'

loop_
_geom_angle_atom_site_label_1
_geom_angle_atom_site_label_2
_geom_angle_atom_site_label_3
_geom_angle
_geom_angle_publ_flag
I(4) I(1) I(9) 80.02(3) yes
I(4) I(1) Cd(1) 107.16(4) yes
I(9) I(1) Cd(1) 75.11(4) yes
I(5) I(2) I(7) 77.74(3) yes
I(5) I(2) I(8) 116.86(4) yes
I(5) I(2) Cd(1) 93.71(4) yes
I(7) I(2) I(8) 164.20(4) yes
I(7) I(2) Cd(1) 108.22(4) yes
I(8) I(2) Cd(1) 78.14(4) yes
Cd(1) I(3) Cd(1) 84.56(4) yes
I(1) I(4) I(5) 166.59(5) yes
I(1) I(4) I(6) 87.12(3) yes
I(5) I(4) I(6) 95.78(4) yes
I(2) I(5) I(4) 174.62(5) yes
I(4) I(6) I(7) 174.23(5) yes
I(2) I(7) I(6) 178.01(5) yes
I(2) I(8) I(9) 173.58(5) yes
I(1) I(9) I(8) 170.56(4) yes
I(1) I(9) S(1) 85.08(6) yes
I(8) I(9) S(1) 87.92(7) yes
I(1) Cd(1) I(2) 111.37(5) yes
I(1) Cd(1) I(3) 112.49(5) yes
I(1) Cd(1) I(3) 114.01(5) yes
I(2) Cd(1) I(3) 114.86(5) yes
I(2) Cd(1) I(3) 107.72(5) yes
I(3) Cd(1) I(3) 95.44(4) yes
I(9) S(1) C(1) 103.6(8) yes
I(9) S(1) C(2) 82.3(6) yes
I(9) S(1) C(3) 151.4(9) yes
C(1) S(1) C(2) 99.1(8) yes
C(1) S(1) C(3) 103(1) yes
C(2) S(1) C(3) 102.0(9) yes
S(1) C(1) C(2) 40.9(5) yes
S(1) C(1) C(3) 38.6(7) yes
C(2) C(1) C(3) 60.9(7) yes
S(1) C(2) C(1) 40.0(5) yes
S(1) C(2) C(3) 38.9(6) yes
C(1) C(2) C(3) 61.0(8) yes
S(1) C(3) C(1) 37.9(7) yes
S(1) C(3) C(2) 39.1(6) yes
C(1) C(3) C(2) 58.1(6) yes

loop_
_geom_bond_atom_site_label_1
_geom_bond_atom_site_label_2
_geom_bond_distance
_geom_bond_publ_flag
I(1) I(4) 3.510(2) yes
I(1) I(9) 3.465(1) yes
I(1) Cd(1) 2.728(1) yes
I(2) I(5) 3.367(2) yes
I(2) I(7) 3.415(1) yes
I(2) I(8) 3.500(1) yes
I(2) Cd(1) 2.750(2) yes
I(3) Cd(1) 2.835(1) yes
I(3) Cd(1) 2.858(1) yes
I(4) I(5) 2.740(2) yes
I(4) I(6) 3.561(1) yes
I(6) I(7) 2.731(2) yes
I(8) I(9) 2.730(1) yes
Cd(1) Cd(1) 3.830(2) yes
I(9) S(1) 3.788(4) yes
S(1) C(1) 1.78(2) yes
S(1) C(2) 1.81(2) yes
S(1) C(3) 1.80(2) yes
C(1) C(2) 2.73(2) yes
C(1) C(3) 2.81(3) yes
C(2) C(3) 2.81(3) yes
